data_1550538
loop_
_publ_author_name
'Chen, Mu-He'
'Zheng, Yue'
'Cai, Xiong-Jie'
'zhang, hang'
'Wang, Fang-Xin'
'Tan, Caiping'
'Chen, Wen-Hua'
'Ji, Liangnian'
'Mao, Zong-Wan'

_publ_section_title
;
 Inhibition of Autophagic Flux by Cyclometalated Iridium(III) Complexes
 through Anion Transportation
;
_journal_name_full 'Chemical Science'
_journal_paper_doi 10.1039/C8SC04520H
_journal_year 2019
_chemical_formula_moiety 'C30 H23 Ir N5, F6 P'
_chemical_formula_sum 'C30 H23 F6 Ir N5 P'
_chemical_formula_weight 790.70
_space_group_crystal_system orthorhombic
_space_group_IT_number 61
_space_group_name_Hall '-P 2ac 2ab'
_space_group_name_H-M_alt 'P b c a'
_symmetry_space_group_name_Hall '-P 2ac 2ab'
_symmetry_space_group_name_H-M 'P b c a'
_atom_sites_solution_hydrogens geom
_atom_sites_solution_primary direct
_audit_creation_date 2018-01-01
_audit_creation_method
;
Olex2 1.2
(compiled 2017.08.10 svn.r3458 for OlexSys, GUI svn.r5381)
;
_audit_update_record
;
2018-01-01 deposited with the CCDC.
2019-01-29 downloaded from the CCDC.
;
_cell_angle_alpha 90
_cell_angle_beta 90
_cell_angle_gamma 90
_cell_formula_units_Z 8
_cell_length_a 10.9356(3)
_cell_length_b 15.8786(4)
_cell_length_c 33.0214(12)
_cell_measurement_reflns_used 4200
_cell_measurement_temperature 292(1)
_cell_measurement_theta_max 74.1750
_cell_measurement_theta_min 5.0520
_cell_volume 5733.9(3)
_computing_cell_refinement 'CrysAlisPro 1.171.38.43 (Rigaku OD, 2015)'
_computing_data_collection 'CrysAlisPro 1.171.38.43 (Rigaku OD, 2015)'
_computing_data_reduction 'CrysAlisPro 1.171.38.43 (Rigaku OD, 2015)'
_computing_molecular_graphics 'Olex2 (Dolomanov et al., 2009)'
_computing_publication_material 'Olex2 (Dolomanov et al., 2009)'
_computing_structure_refinement 'ShelXL (Sheldrick, 2015)'
_computing_structure_solution 'ShelXS-1997 (Sheldrick, 2008)'
_diffrn_ambient_environment air
_diffrn_ambient_temperature 292(1)
_diffrn_detector 'CCD plate'
_diffrn_detector_area_resol_mean 5.2913
_diffrn_detector_type AtlasS2
_diffrn_measured_fraction_theta_full 0.990
_diffrn_measured_fraction_theta_max 0.955
_diffrn_measurement_details
;
List of Runs (angles in degrees, time in seconds):

  # Type    Start    End  Width  t~exp~   \w     \q     \k     \f   Frames
#--------------------------------------------------------------------------
  1  \w   -109.00 -21.00   1.00    6.36    --  -38.50 -37.00-180.00   88
  2  \w     75.00 108.00   1.00    6.36    --   43.56  57.00  30.00   33
  3  \w     21.00  57.00   1.00    6.36    --   43.56  57.00  30.00   36
  4  \w     37.00 125.00   1.00   20.41    --  107.70 -30.00 -60.00   88
  5  \w     45.00 122.00   1.00   20.41    --  107.70-125.00 120.00   77
  6  \w     82.00 139.00   1.00   20.41    --  107.70  15.00-180.00   57
;
_diffrn_measurement_device 'four-circle diffractometer'
_diffrn_measurement_device_type 'SuperNova, Dual, Cu at zero, AtlasS2'
_diffrn_measurement_method 'phi and omega scans'
_diffrn_orient_matrix_type 'CrysAlisPro convention (1999,Acta A55,543-557)'
_diffrn_orient_matrix_UB_11 0.0558149000
_diffrn_orient_matrix_UB_12 0.0266550000
_diffrn_orient_matrix_UB_13 0.0408792000
_diffrn_orient_matrix_UB_21 -0.0006728000
_diffrn_orient_matrix_UB_22 0.0926526000
_diffrn_orient_matrix_UB_23 -0.0138437000
_diffrn_orient_matrix_UB_31 -0.1292875000
_diffrn_orient_matrix_UB_32 0.0109830000
_diffrn_orient_matrix_UB_33 0.0177443000
_diffrn_radiation_monochromator mirror
_diffrn_radiation_probe x-ray
_diffrn_radiation_type CuK\a
_diffrn_radiation_wavelength 1.54184
_diffrn_reflns_av_R_equivalents 0.0344
_diffrn_reflns_av_unetI/netI 0.0362
_diffrn_reflns_Laue_measured_fraction_full 0.990
_diffrn_reflns_Laue_measured_fraction_max 0.955
_diffrn_reflns_limit_h_max 9
_diffrn_reflns_limit_h_min -12
_diffrn_reflns_limit_k_max 19
_diffrn_reflns_limit_k_min -16
_diffrn_reflns_limit_l_max 41
_diffrn_reflns_limit_l_min -29
_diffrn_reflns_number 12602
_diffrn_reflns_point_group_measured_fraction_full 0.990
_diffrn_reflns_point_group_measured_fraction_max 0.955
_diffrn_reflns_theta_full 67.684
_diffrn_reflns_theta_max 74.727
_diffrn_reflns_theta_min 4.851
_diffrn_source 'micro-focus sealed X-ray tube'
_diffrn_source_type 'SuperNova (Cu) X-ray Source'
_exptl_absorpt_coefficient_mu 10.163
_exptl_absorpt_correction_T_max 1.00000
_exptl_absorpt_correction_T_min 0.65891
_exptl_absorpt_correction_type multi-scan
_exptl_absorpt_process_details
;
CrysAlisPro 1.171.38.43 (Rigaku Oxford Diffraction, 2015)
Empirical absorption correction using spherical harmonics,
 implemented in SCALE3 ABSPACK scaling algorithm.
;
_exptl_crystal_colour yellow
_exptl_crystal_colour_primary yellow
_exptl_crystal_density_diffrn 1.832
_exptl_crystal_description block
_exptl_crystal_F_000 3072
_exptl_crystal_size_max 0.06
_exptl_crystal_size_mid 0.05
_exptl_crystal_size_min 0.04
_refine_diff_density_max 1.357
_refine_diff_density_min -0.768
_refine_diff_density_rms 0.113
_refine_ls_extinction_method none
_refine_ls_goodness_of_fit_ref 1.039
_refine_ls_hydrogen_treatment constr
_refine_ls_matrix_type full
_refine_ls_number_parameters 388
_refine_ls_number_reflns 5617
_refine_ls_number_restraints 1
_refine_ls_restrained_S_all 1.043
_refine_ls_R_factor_all 0.0637
_refine_ls_R_factor_gt 0.0440
_refine_ls_shift/su_max 0.003
_refine_ls_shift/su_mean 0.000
_refine_ls_structure_factor_coef Fsqd
_refine_ls_weighting_details 'w=1/[\s^2^(Fo^2^)+(0.0627P)^2^+10.3421P] where P=(Fo^2^+2Fc^2^)/3'
_refine_ls_weighting_scheme calc
_refine_ls_wR_factor_gt 0.1183
_refine_ls_wR_factor_ref 0.1324
_reflns_Friedel_coverage 0.000
_reflns_number_gt 3868
_reflns_number_total 5617
_reflns_threshold_expression 'I > 2\s(I)'
_cod_data_source_file c8sc04520h2.cif
_cod_data_source_block 17112906
_cod_database_code 1550538
_shelx_shelxl_version_number 2014/7
_chemical_oxdiff_formula CHONPFIr
_chemical_oxdiff_usercomment pyimPF6
_shelx_space_group_comment
;
The symmetry employed for this shelxl refinement is uniquely defined
by the following loop, which should always be used as a source of
symmetry information in preference to the above space-group names.
They are only intended as comments.
;
_shelx_estimated_absorpt_t_max 0.687
_shelx_estimated_absorpt_t_min 0.581
_reflns_odcompleteness_completeness 98.63
_reflns_odcompleteness_iscentric 1
_reflns_odcompleteness_theta 67.13
_olex2_refinement_description
;
1. Fixed Uiso
 At 1.2 times of:
  All C(H) groups, All N(H) groups
2. Restrained distances
 C29-C30 \\sim C30-N4
 with sigma of 0.02
3.a Aromatic/amide H refined with riding coordinates:
 C2(H2), C7(H7), C8(H8), C1(H1), C12(H12), C21(H21), C10(H10), C14(H14),
 C9(H9), C19(H19), C18(H18), C20(H20), N5(H5), C15(H15), C13(H13), C3(H3),
 C4(H4), C26(H26), C23(H23), C25(H25), C24(H24), C30(H30), C29(H29)
;
_olex2_submission_special_instructions 'No special instructions were received'
_oxdiff_exptl_absorpt_empirical_details
;
Empirical correction (ABSPACK) includes:
- Absorption correction using spherical harmonics
- Frame scaling
;
_oxdiff_exptl_absorpt_empirical_full_max 1.438
_oxdiff_exptl_absorpt_empirical_full_min 0.765

loop_
_space_group_symop_operation_xyz
'x, y, z'
'-x+1/2, -y, z+1/2'
'-x, y+1/2, -z+1/2'
'x+1/2, -y+1/2, -z'
'-x, -y, -z'
'x-1/2, y, -z-1/2'
'x, -y-1/2, z-1/2'
'-x-1/2, y-1/2, z'

loop_
_atom_site_label
_atom_site_type_symbol
_atom_site_fract_x
_atom_site_fract_y
_atom_site_fract_z
_atom_site_U_iso_or_equiv
_atom_site_adp_type
_atom_site_occupancy
_atom_site_site_symmetry_order
_atom_site_calc_flag
_atom_site_refinement_flags_posn
Ir1 Ir 0.73913(2) 0.24982(2) 0.63716(2) 0.03895(11) Uani 1 1 d .
P1 P 0.2716(2) 0.36606(14) 0.54340(9) 0.0824(7) Uani 1 1 d .
C11 C 0.7421(5) 0.1849(4) 0.68954(19) 0.0436(13) Uani 1 1 d .
N3 N 0.6120(5) 0.1726(3) 0.60346(16) 0.0457(12) Uani 1 1 d .
F2 F 0.1492(6) 0.3155(4) 0.54519(19) 0.122(2) Uani 1 1 d .
N2 N 0.8933(5) 0.1925(3) 0.61598(15) 0.0453(12) Uani 1 1 d .
C22 C 0.8656(5) 0.3269(4) 0.66018(18) 0.0455(13) Uani 1 1 d .
N1 N 0.5939(4) 0.3049(3) 0.66575(16) 0.0449(11) Uani 1 1 d .
C2 C 0.4276(7) 0.3999(5) 0.6706(2) 0.069(2) Uani 1 1 d .
H2 H 0.3814 0.4429 0.6591 0.083 Uiso 1 1 calc R
C7 C 0.6445(7) 0.1733(4) 0.7561(2) 0.0628(18) Uani 1 1 d .
H7 H 0.5852 0.1913 0.7743 0.075 Uiso 1 1 calc R
C17 C 0.9876(6) 0.3035(4) 0.6523(2) 0.0509(15) Uani 1 1 d .
C5 C 0.5677(6) 0.2755(4) 0.70399(19) 0.0474(14) Uani 1 1 d .
C8 C 0.7267(8) 0.1108(5) 0.7667(2) 0.072(2) Uani 1 1 d .
H8 H 0.7219 0.0858 0.7921 0.086 Uiso 1 1 calc R
C6 C 0.6523(6) 0.2090(4) 0.71740(18) 0.0484(14) Uani 1 1 d .
C1 C 0.5235(6) 0.3663(4) 0.6500(2) 0.0537(16) Uani 1 1 d .
H1 H 0.5411 0.3864 0.6242 0.064 Uiso 1 1 calc R
C12 C 0.8949(7) 0.1218(4) 0.5927(2) 0.0604(18) Uani 1 1 d .
H12 H 0.8211 0.1012 0.5828 0.072 Uiso 1 1 calc R
C21 C 0.8489(6) 0.4018(3) 0.68211(19) 0.0494(14) Uani 1 1 d .
H21 H 0.7701 0.4191 0.6887 0.059 Uiso 1 1 calc R
C10 C 0.8228(7) 0.1209(4) 0.7016(2) 0.0589(17) Uani 1 1 d .
H10 H 0.8823 0.1019 0.6836 0.071 Uiso 1 1 calc R
F5 F 0.3239(6) 0.3071(4) 0.50857(19) 0.126(2) Uani 1 1 d .
C14 C 1.1075(8) 0.1115(5) 0.5970(3) 0.078(2) Uani 1 1 d .
H14 H 1.1801 0.0834 0.5913 0.094 Uiso 1 1 calc R
C9 C 0.8148(7) 0.0856(4) 0.7399(2) 0.067(2) Uani 1 1 d .
H9 H 0.8702 0.0441 0.7475 0.080 Uiso 1 1 calc R
C19 C 1.0652(7) 0.4257(5) 0.6852(2) 0.072(2) Uani 1 1 d .
H19 H 1.1309 0.4588 0.6934 0.087 Uiso 1 1 calc R
F4 F 0.3923(7) 0.4190(4) 0.5402(3) 0.177(4) Uani 1 1 d .
C18 C 1.0862(6) 0.3513(4) 0.6642(2) 0.0625(18) Uani 1 1 d .
H18 H 1.1655 0.3342 0.6583 0.075 Uiso 1 1 calc R
C20 C 0.9480(7) 0.4505(4) 0.6941(2) 0.0617(18) Uani 1 1 d .
H20 H 0.9348 0.5003 0.7083 0.074 Uiso 1 1 calc R
N4 N 0.7155(5) 0.3154(3) 0.58137(16) 0.0492(12) Uani 1 1 d D
C28 C 0.6393(6) 0.2804(4) 0.55483(17) 0.0489(15) Uani 1 1 d .
N5 N 0.6242(6) 0.3237(4) 0.52048(18) 0.0732(18) Uani 1 1 d .
H5 H 0.5772 0.3090 0.5008 0.088 Uiso 1 1 calc R
C15 C 1.1095(7) 0.1856(5) 0.6194(2) 0.066(2) Uani 1 1 d .
H15 H 1.1834 0.2082 0.6282 0.079 Uiso 1 1 calc R
C13 C 0.9991(8) 0.0802(5) 0.5834(3) 0.075(2) Uani 1 1 d .
H13 H 0.9968 0.0312 0.5680 0.090 Uiso 1 1 calc R
F3 F 0.2266(7) 0.4272(5) 0.5765(3) 0.174(4) Uani 1 1 d .
F6 F 0.3327(7) 0.3099(5) 0.5757(2) 0.153(3) Uani 1 1 d .
F1 F 0.2115(8) 0.4240(5) 0.5101(3) 0.171(3) Uani 1 1 d .
C3 C 0.3992(7) 0.3703(5) 0.7085(2) 0.077(2) Uani 1 1 d .
H3 H 0.3334 0.3923 0.7229 0.092 Uiso 1 1 calc R
C4 C 0.4704(7) 0.3069(5) 0.7249(2) 0.0663(19) Uani 1 1 d .
H4 H 0.4518 0.2855 0.7503 0.080 Uiso 1 1 calc R
C16 C 1.0008(6) 0.2252(4) 0.6284(2) 0.0496(15) Uani 1 1 d .
C27 C 0.5805(6) 0.2015(4) 0.56668(19) 0.0496(14) Uani 1 1 d .
C26 C 0.5039(6) 0.1553(4) 0.5442(2) 0.0600(17) Uani 1 1 d .
H26 H 0.4811 0.1731 0.5185 0.072 Uiso 1 1 calc R
C23 C 0.5582(8) 0.1001(4) 0.6141(3) 0.078(2) Uani 1 1 d .
H23 H 0.5764 0.0816 0.6401 0.093 Uiso 1 1 calc R
C25 C 0.4599(10) 0.0822(6) 0.5597(4) 0.104(3) Uani 1 1 d .
H25 H 0.4061 0.0516 0.5436 0.124 Uiso 1 1 calc R
C24 C 0.4858(10) 0.0520(8) 0.5941(4) 0.120(4) Uani 1 1 d .
H24 H 0.4558 0.0011 0.6038 0.144 Uiso 1 1 calc R
C30 C 0.7601(8) 0.3893(5) 0.5630(3) 0.094(3) Uani 1 1 d D
H30 H 0.8170 0.4263 0.5740 0.113 Uiso 1 1 calc R
C29 C 0.6974(10) 0.3977(6) 0.5213(3) 0.098(3) Uani 1 1 d D
H29 H 0.7053 0.4398 0.5019 0.118 Uiso 1 1 calc R

loop_
_atom_site_aniso_label
_atom_site_aniso_U_11
_atom_site_aniso_U_22
_atom_site_aniso_U_33
_atom_site_aniso_U_23
_atom_site_aniso_U_13
_atom_site_aniso_U_12
Ir1 0.03514(17) 0.03462(17) 0.04708(17) -0.00205(10) -0.00015(9) -0.00007(10)
P1 0.0800(15) 0.0587(12) 0.1084(18) -0.0229(12) -0.0106(13) -0.0041(11)
C11 0.046(4) 0.036(3) 0.049(3) 0.004(3) -0.003(3) -0.003(2)
N3 0.039(3) 0.038(2) 0.060(3) 0.000(2) -0.006(2) -0.006(2)
F2 0.107(4) 0.132(5) 0.126(5) -0.002(4) 0.001(4) -0.033(4)
N2 0.044(3) 0.039(2) 0.053(3) -0.004(2) 0.006(2) 0.001(2)
C22 0.038(3) 0.047(3) 0.051(3) -0.002(3) -0.005(3) -0.001(3)
N1 0.035(3) 0.041(2) 0.058(3) -0.001(2) -0.002(2) 0.001(2)
C2 0.054(4) 0.079(5) 0.075(5) -0.002(4) -0.003(4) 0.028(4)
C7 0.066(5) 0.066(4) 0.057(4) 0.000(3) 0.012(4) 0.006(4)
C17 0.046(4) 0.046(3) 0.061(4) -0.008(3) 0.002(3) 0.002(3)
C5 0.037(3) 0.052(3) 0.054(3) -0.003(3) -0.002(3) 0.004(3)
C8 0.085(6) 0.067(5) 0.063(4) 0.023(4) 0.000(4) 0.012(4)
C6 0.046(4) 0.046(3) 0.053(3) 0.001(3) 0.001(3) -0.002(3)
C1 0.045(4) 0.060(4) 0.056(4) -0.001(3) -0.008(3) 0.015(3)
C12 0.054(4) 0.053(4) 0.074(4) -0.020(3) 0.004(3) 0.000(3)
C21 0.051(4) 0.041(3) 0.056(3) -0.010(3) -0.005(3) 0.005(3)
C10 0.062(5) 0.050(3) 0.065(4) 0.004(3) -0.001(3) 0.016(3)
F5 0.132(5) 0.117(4) 0.128(5) -0.051(4) 0.006(4) -0.025(4)
C14 0.064(5) 0.068(5) 0.101(6) -0.012(4) 0.029(5) 0.017(4)
C9 0.067(5) 0.056(4) 0.078(5) 0.015(4) -0.015(4) 0.008(4)
C19 0.056(5) 0.068(4) 0.092(5) -0.023(4) -0.014(4) -0.017(4)
F4 0.131(6) 0.134(5) 0.265(10) -0.078(6) 0.006(6) -0.064(5)
C18 0.033(3) 0.071(4) 0.083(5) -0.016(4) -0.007(3) -0.005(3)
C20 0.072(5) 0.045(3) 0.067(4) -0.011(3) -0.011(4) -0.004(3)
N4 0.056(3) 0.039(3) 0.053(3) 0.003(2) 0.009(3) 0.001(2)
C28 0.059(4) 0.052(3) 0.035(3) 0.001(2) 0.000(3) 0.004(3)
N5 0.088(5) 0.075(4) 0.057(3) 0.002(3) -0.010(3) -0.007(4)
C15 0.038(4) 0.068(4) 0.093(5) -0.009(4) 0.007(4) 0.004(3)
C13 0.070(5) 0.061(4) 0.093(6) -0.023(4) 0.022(5) 0.009(4)
F3 0.147(6) 0.157(7) 0.218(9) -0.112(7) -0.028(6) 0.050(5)
F6 0.161(7) 0.159(6) 0.139(6) -0.015(5) -0.046(5) 0.065(6)
F1 0.161(7) 0.134(6) 0.217(9) 0.068(6) -0.042(7) 0.002(5)
C3 0.057(5) 0.109(6) 0.065(5) -0.013(4) 0.010(4) 0.035(5)
C4 0.057(4) 0.083(5) 0.059(4) 0.004(4) 0.010(3) 0.013(4)
C16 0.043(4) 0.046(3) 0.060(4) -0.006(3) 0.006(3) -0.003(3)
C27 0.045(4) 0.048(3) 0.056(3) 0.002(3) 0.000(3) -0.002(3)
C26 0.062(4) 0.060(4) 0.058(4) 0.003(3) -0.010(3) -0.003(3)
C23 0.076(6) 0.042(4) 0.115(7) 0.000(4) 0.015(5) -0.019(4)
C25 0.099(8) 0.089(7) 0.123(9) 0.033(6) 0.001(7) 0.012(6)
C24 0.094(8) 0.102(8) 0.163(12) 0.008(8) -0.008(8) -0.023(7)
C30 0.104(7) 0.045(4) 0.134(9) 0.006(5) 0.053(6) -0.009(4)
C29 0.131(9) 0.067(5) 0.097(7) 0.017(5) 0.046(7) 0.012(6)

loop_
_atom_type_symbol
_atom_type_description
_atom_type_scat_dispersion_real
_atom_type_scat_dispersion_imag
_atom_type_scat_source
C C 0.0181 0.0091 'International Tables Vol C Tables 4.2.6.8 and 6.1.1.4'
H H 0.0000 0.0000 'International Tables Vol C Tables 4.2.6.8 and 6.1.1.4'
F F 0.0727 0.0534 'International Tables Vol C Tables 4.2.6.8 and 6.1.1.4'
Ir Ir -4.7710 6.5667 'International Tables Vol C Tables 4.2.6.8 and 6.1.1.4'
N N 0.0311 0.0180 'International Tables Vol C Tables 4.2.6.8 and 6.1.1.4'
P P 0.2955 0.4335 'International Tables Vol C Tables 4.2.6.8 and 6.1.1.4'

loop_
_geom_angle_atom_site_label_1
_geom_angle_atom_site_label_2
_geom_angle_atom_site_label_3
_geom_angle
C11 Ir1 N3 99.3(2)
C11 Ir1 N2 93.0(2)
C11 Ir1 N1 80.5(2)
C11 Ir1 N4 173.8(2)
N2 Ir1 N3 95.8(2)
N2 Ir1 N1 172.5(2)
N2 Ir1 N4 91.3(2)
C22 Ir1 C11 88.6(2)
C22 Ir1 N3 171.4(2)
C22 Ir1 N2 80.3(2)
C22 Ir1 N1 95.8(2)
C22 Ir1 N4 96.5(2)
N1 Ir1 N3 88.9(2)
N1 Ir1 N4 95.5(2)
N4 Ir1 N3 75.8(2)
F2 P1 F5 91.9(3)
F2 P1 F4 177.7(5)
F2 P1 F1 88.2(4)
F4 P1 F5 87.9(4)
F4 P1 F1 89.5(5)
F3 P1 F2 91.3(4)
F3 P1 F5 176.6(5)
F3 P1 F4 88.8(4)
F3 P1 F1 89.7(5)
F6 P1 F2 92.7(4)
F6 P1 F5 90.3(4)
F6 P1 F4 89.6(5)
F6 P1 F3 90.6(5)
F6 P1 F1 179.0(5)
F1 P1 F5 89.4(5)
C6 C11 Ir1 114.5(4)
C6 C11 C10 116.9(6)
C10 C11 Ir1 128.6(5)
C27 N3 Ir1 115.9(4)
C23 N3 Ir1 129.4(5)
C23 N3 C27 114.7(6)
C12 N2 Ir1 124.9(5)
C16 N2 Ir1 116.4(4)
C16 N2 C12 118.5(6)
C17 C22 Ir1 115.0(4)
C21 C22 Ir1 128.7(5)
C21 C22 C17 116.3(6)
C5 N1 Ir1 116.2(4)
C1 N1 Ir1 125.2(4)
C1 N1 C5 118.7(5)
C1 C2 H2 120.1
C1 C2 C3 119.7(7)
C3 C2 H2 120.1
C8 C7 H7 120.6
C8 C7 C6 118.8(7)
C6 C7 H7 120.6
C22 C17 C16 114.4(6)
C18 C17 C22 122.9(6)
C18 C17 C16 122.6(6)
N1 C5 C6 112.8(5)
C4 C5 N1 120.2(6)
C4 C5 C6 126.9(6)
C7 C8 H8 119.9
C9 C8 C7 120.2(7)
C9 C8 H8 119.9
C11 C6 C7 122.2(6)
C11 C6 C5 116.0(5)
C7 C6 C5 121.8(6)
N1 C1 C2 122.2(7)
N1 C1 H1 118.9
C2 C1 H1 118.9
N2 C12 H12 118.6
C13 C12 N2 122.8(7)
C13 C12 H12 118.6
C22 C21 H21 119.4
C20 C21 C22 121.1(6)
C20 C21 H21 119.4
C11 C10 H10 119.6
C9 C10 C11 120.7(7)
C9 C10 H10 119.6
C15 C14 H14 120.1
C13 C14 H14 120.1
C13 C14 C15 119.9(7)
C8 C9 C10 121.1(7)
C8 C9 H9 119.5
C10 C9 H9 119.5
C18 C19 H19 119.9
C20 C19 H19 119.9
C20 C19 C18 120.3(6)
C17 C18 C19 118.9(6)
C17 C18 H18 120.6
C19 C18 H18 120.6
C21 C20 H20 119.7
C19 C20 C21 120.6(6)
C19 C20 H20 119.7
C28 N4 Ir1 116.2(4)
C28 N4 C30 106.3(6)
C30 N4 Ir1 137.5(6)
N4 C28 N5 114.9(6)
N4 C28 C27 117.2(5)
N5 C28 C27 127.8(6)
C28 N5 H5 125.1
C28 N5 C29 109.8(7)
C29 N5 H5 125.1
C14 C15 H15 120.4
C16 C15 C14 119.2(7)
C16 C15 H15 120.4
C12 C13 C14 118.7(7)
C12 C13 H13 120.6
C14 C13 H13 120.6
C2 C3 H3 120.7
C2 C3 C4 118.6(7)
C4 C3 H3 120.7
C5 C4 C3 120.6(7)
C5 C4 H4 119.7
C3 C4 H4 119.7
N2 C16 C17 113.6(5)
N2 C16 C15 120.8(6)
C15 C16 C17 125.7(6)
N3 C27 C28 114.9(5)
C26 C27 N3 118.4(6)
C26 C27 C28 126.7(6)
C27 C26 H26 120.6
C27 C26 C25 118.9(8)
C25 C26 H26 120.6
N3 C23 H23 114.8
C24 C23 N3 130.3(10)
C24 C23 H23 114.8
C26 C25 H25 117.2
C24 C25 C26 125.6(12)
C24 C25 H25 117.2
C23 C24 H24 124.0
C25 C24 C23 112.1(12)
C25 C24 H24 124.0
N4 C30 H30 126.2
N4 C30 C29 107.6(8)
C29 C30 H30 126.2
N5 C29 C30 101.3(7)
N5 C29 H29 129.4
C30 C29 H29 129.4

loop_
_geom_bond_atom_site_label_1
_geom_bond_atom_site_label_2
_geom_bond_distance
Ir1 C11 2.013(6)
Ir1 N3 2.162(5)
Ir1 N2 2.040(5)
Ir1 C22 1.998(6)
Ir1 N1 2.044(5)
Ir1 N4 2.132(5)
P1 F2 1.563(6)
P1 F5 1.589(6)
P1 F4 1.568(7)
P1 F3 1.544(7)
P1 F6 1.543(7)
P1 F1 1.577(8)
C11 C6 1.398(8)
C11 C10 1.404(8)
N3 C27 1.343(8)
N3 C23 1.340(8)
N2 C12 1.359(8)
N2 C16 1.350(8)
C22 C17 1.409(9)
C22 C21 1.404(8)
N1 C5 1.376(8)
N1 C1 1.347(7)
C2 H2 0.9300
C2 C1 1.359(9)
C2 C3 1.372(10)
C7 H7 0.9300
C7 C8 1.384(10)
C7 C6 1.399(9)
C17 C18 1.377(9)
C17 C16 1.480(8)
C5 C6 1.473(9)
C5 C4 1.361(9)
C8 H8 0.9300
C8 C9 1.367(11)
C1 H1 0.9300
C12 H12 0.9300
C12 C13 1.353(9)
C21 H21 0.9300
C21 C20 1.388(9)
C10 H10 0.9300
C10 C9 1.388(10)
C14 H14 0.9300
C14 C15 1.391(10)
C14 C13 1.361(11)
C9 H9 0.9300
C19 H19 0.9300
C19 C18 1.389(10)
C19 C20 1.373(10)
C18 H18 0.9300
C20 H20 0.9300
N4 C28 1.331(8)
N4 C30 1.408(8)
C28 N5 1.337(8)
C28 C27 1.462(9)
N5 H5 0.8600
N5 C29 1.422(11)
C15 H15 0.9300
C15 C16 1.376(9)
C13 H13 0.9300
C3 H3 0.9300
C3 C4 1.382(10)
C4 H4 0.9300
C27 C26 1.337(9)
C26 H26 0.9300
C26 C25 1.356(11)
C23 H23 0.9300
C23 C24 1.282(13)
C25 H25 0.9300
C25 C24 1.266(14)
C24 H24 0.9300
C30 H30 0.9300
C30 C29 1.545(12)
C29 H29 0.9300

loop_
_geom_torsion_atom_site_label_1
_geom_torsion_atom_site_label_2
_geom_torsion_atom_site_label_3
_geom_torsion_atom_site_label_4
_geom_torsion
Ir1 C11 C6 C7 -177.0(5)
Ir1 C11 C6 C5 1.8(7)
Ir1 C11 C10 C9 176.9(5)
Ir1 N3 C27 C28 1.1(7)
Ir1 N3 C27 C26 178.8(5)
Ir1 N3 C23 C24 -177.5(9)
Ir1 N2 C12 C13 -171.8(6)
Ir1 N2 C16 C17 -5.9(7)
Ir1 N2 C16 C15 172.9(6)
Ir1 C22 C17 C18 176.9(6)
Ir1 C22 C17 C16 -0.3(8)
Ir1 C22 C21 C20 -176.5(5)
Ir1 N1 C5 C6 0.5(7)
Ir1 N1 C5 C4 -178.2(5)
Ir1 N1 C1 C2 179.6(5)
Ir1 N4 C28 N5 178.6(5)
Ir1 N4 C28 C27 0.0(8)
Ir1 N4 C30 C29 -178.6(5)
C11 C10 C9 C8 1.4(12)
N3 C27 C26 C25 1.0(11)
N3 C23 C24 C25 -3.1(18)
N2 C12 C13 C14 -1.8(13)
C22 C17 C18 C19 0.6(11)
C22 C17 C16 N2 4.0(9)
C22 C17 C16 C15 -174.7(7)
C22 C21 C20 C19 -1.0(11)
N1 C5 C6 C11 -1.5(8)
N1 C5 C6 C7 177.2(6)
N1 C5 C4 C3 -2.1(11)
C2 C3 C4 C5 0.9(12)
C7 C8 C9 C10 -1.0(13)
C17 C22 C21 C20 1.8(9)
C5 N1 C1 C2 -0.2(10)
C8 C7 C6 C11 -1.6(11)
C8 C7 C6 C5 179.8(7)
C6 C11 C10 C9 -1.9(10)
C6 C7 C8 C9 1.0(12)
C6 C5 C4 C3 179.4(7)
C1 N1 C5 C6 -179.6(5)
C1 N1 C5 C4 1.7(9)
C1 C2 C3 C4 0.5(13)
C12 N2 C16 C17 178.0(6)
C12 N2 C16 C15 -3.2(10)
C21 C22 C17 C18 -1.6(10)
C21 C22 C17 C16 -178.8(6)
C10 C11 C6 C7 2.0(9)
C10 C11 C6 C5 -179.3(6)
C14 C15 C16 N2 0.5(12)
C14 C15 C16 C17 179.1(7)
C18 C17 C16 N2 -173.2(6)
C18 C17 C16 C15 8.1(12)
C18 C19 C20 C21 -0.1(12)
C20 C19 C18 C17 0.3(12)
N4 C28 N5 C29 0.7(9)
N4 C28 C27 N3 -0.8(9)
N4 C28 C27 C26 -178.2(7)
N4 C30 C29 N5 -1.4(9)
C28 N4 C30 C29 1.9(8)
C28 N5 C29 C30 0.5(9)
C28 C27 C26 C25 178.3(8)
N5 C28 C27 N3 -179.2(7)
N5 C28 C27 C26 3.4(12)
C15 C14 C13 C12 -1.1(13)
C13 C14 C15 C16 1.6(13)
C3 C2 C1 N1 -0.9(12)
C4 C5 C6 C11 177.1(7)
C4 C5 C6 C7 -4.2(11)
C16 N2 C12 C13 3.9(11)
C16 C17 C18 C19 177.6(7)
C27 N3 C23 C24 3.5(14)
C27 C28 N5 C29 179.2(7)
C27 C26 C25 C24 -0.7(17)
C26 C25 C24 C23 1.5(19)
C23 N3 C27 C28 -179.7(6)
C23 N3 C27 C26 -2.1(9)
C30 N4 C28 N5 -1.7(8)
C30 N4 C28 C27 179.7(6)
